data_7227637
loop_
_publ_author_name
'Smirnov, Andrey S.'
'Nikolaev, Dmitriy N.'
'Gurzhiy, Vlad V.'
'Smirnov, Sergey N.'
'Suslonov, Vitaliy S.'
'Garabadzhiu, Alexander V.'
'Davidovich, Pavel B.'

_publ_section_title
;
 Conformational stabilization of isatin Schiff bases&#x00A0;--
 biologically active chemical probes
;
_journal_issue 17
_journal_name_full 'RSC Adv.'
_journal_page_first 10070
_journal_paper_doi 10.1039/C6RA26779C
_journal_volume 7
_journal_year 2017
_chemical_formula_moiety '0.5(C30 H24 Br4 Cd2 N4 O2)'
_chemical_formula_sum 'C15 H12 Br2 Cd N2 O'
_chemical_formula_weight 508.49
_chemical_name_systematic
;
 ?
;
_space_group_crystal_system triclinic
_space_group_IT_number 2
_space_group_name_Hall '-P 1'
_space_group_name_H-M_alt 'P -1'
_symmetry_space_group_name_Hall '-P 1'
_symmetry_space_group_name_H-M 'P -1'
_atom_sites_solution_hydrogens geom
_audit_creation_date 2016-09-27
_audit_creation_method
;
Olex2 1.2
(compiled 2016.09.09 svn.r3337 for OlexSys, GUI svn.r5227)
;
_audit_update_record
;
2016-09-27 deposited with the CCDC.
2017-01-29 downloaded from the CCDC.
;
_cell_angle_alpha 93.876(6)
_cell_angle_beta 98.487(4)
_cell_angle_gamma 107.037(6)
_cell_formula_units_Z 4
_cell_length_a 7.2618(3)
_cell_length_b 11.2036(10)
_cell_length_c 20.2141(11)
_cell_measurement_reflns_used 3350
_cell_measurement_temperature 100(2)
_cell_measurement_theta_max 28.6420
_cell_measurement_theta_min 3.8750
_cell_volume 1544.48(18)
_computing_cell_refinement
;
CrysAlisPro, Agilent Technologies,
Version 1.171.37.35 (release 13-08-2014 CrysAlis171 .NET)
(compiled Aug 13 2014,18:06:01)
;
_computing_data_collection
;
CrysAlisPro, Agilent Technologies,
Version 1.171.37.35 (release 13-08-2014 CrysAlis171 .NET)
(compiled Aug 13 2014,18:06:01)
;
_computing_data_reduction
;
CrysAlisPro, Agilent Technologies,
Version 1.171.37.35 (release 13-08-2014 CrysAlis171 .NET)
(compiled Aug 13 2014,18:06:01)
;
_computing_molecular_graphics 'Olex2 (Dolomanov et al., 2009)'
_computing_publication_material 'Olex2 (Dolomanov et al., 2009)'
_computing_structure_refinement 'ShelXL (Sheldrick, 2015)'
_diffrn_ambient_environment N~2~
_diffrn_ambient_temperature 100(2)
_diffrn_detector 'CCD plate'
_diffrn_detector_area_resol_mean 10.3829
_diffrn_detector_type Atlas
_diffrn_measured_fraction_theta_full 0.973
_diffrn_measured_fraction_theta_max 0.997
_diffrn_measurement_details
;
#__ type_ start__ end____ width___ exp.time_
  1 omega  -28.00   70.00   1.0000   77.5000
omega____ theta____ kappa____ phi______ frames
    -      -10.4139   19.0000  150.0000 98

#__ type_ start__ end____ width___ exp.time_
  2 omega  -14.00   27.00   1.0000   77.5000
omega____ theta____ kappa____ phi______ frames
    -      -10.4139  -99.0000  -90.0000 41

#__ type_ start__ end____ width___ exp.time_
  3 omega  -85.00   12.00   1.0000   77.5000
omega____ theta____ kappa____ phi______ frames
    -      -10.4139  -38.0000  -30.0000 97

#__ type_ start__ end____ width___ exp.time_
  4 omega  -77.00  -48.00   1.0000   77.5000
omega____ theta____ kappa____ phi______ frames
    -      -10.4139  -38.0000  -90.0000 29

#__ type_ start__ end____ width___ exp.time_
  5 omega  -46.00   39.00   1.0000   77.5000
omega____ theta____ kappa____ phi______ frames
    -       12.1327  -57.0000 -150.0000 85
;
_diffrn_measurement_device 'four-circle diffractometer'
_diffrn_measurement_device_type 'SuperNova, Dual, Mo at zero, Atlas'
_diffrn_measurement_method '\w scans'
_diffrn_orient_matrix_UB_11 0.0400221000
_diffrn_orient_matrix_UB_12 0.0616993000
_diffrn_orient_matrix_UB_13 0.0171909000
_diffrn_orient_matrix_UB_21 0.0772307000
_diffrn_orient_matrix_UB_22 -0.0176898000
_diffrn_orient_matrix_UB_23 0.0181854000
_diffrn_orient_matrix_UB_31 0.0565793000
_diffrn_orient_matrix_UB_32 0.0180429000
_diffrn_orient_matrix_UB_33 -0.0254923000
_diffrn_radiation_monochromator mirror
_diffrn_radiation_probe x-ray
_diffrn_radiation_type MoK\a
_diffrn_radiation_wavelength 0.71073
_diffrn_reflns_av_unetI/netI 0.0507
_diffrn_reflns_Laue_measured_fraction_full 0.973
_diffrn_reflns_Laue_measured_fraction_max 0.997
_diffrn_reflns_limit_h_max 8
_diffrn_reflns_limit_h_min -8
_diffrn_reflns_limit_k_max 11
_diffrn_reflns_limit_k_min -13
_diffrn_reflns_limit_l_max 23
_diffrn_reflns_limit_l_min -24
_diffrn_reflns_number 11894
_diffrn_reflns_point_group_measured_fraction_full 0.973
_diffrn_reflns_point_group_measured_fraction_max 0.997
_diffrn_reflns_theta_full 25.242
_diffrn_reflns_theta_max 24.997
_diffrn_reflns_theta_min 2.980
_diffrn_source 'SuperNova (Mo) X-ray Source'
_exptl_absorpt_coefficient_mu 6.587
_exptl_absorpt_correction_T_max 1.00000
_exptl_absorpt_correction_T_min 0.85401
_exptl_absorpt_correction_type multi-scan
_exptl_absorpt_process_details
;
CrysAlisPro, Agilent Technologies,
Version 1.171.37.35 (release 13-08-2014 CrysAlis171 .NET)
(compiled Aug 13 2014,18:06:01)
Empirical absorption correction using spherical harmonics,
 implemented in SCALE3 ABSPACK scaling algorithm.
Empirical absorption correction using spherical harmonics,
 implemented in SCALE3 ABSPACK scaling algorithm.
;
_exptl_crystal_colour orange
_exptl_crystal_density_diffrn 2.187
_exptl_crystal_description prism
_exptl_crystal_F_000 968
_exptl_crystal_size_max 0.3548
_exptl_crystal_size_mid 0.2105
_exptl_crystal_size_min 0.0495
_refine_diff_density_max 3.394
_refine_diff_density_min -1.914
_refine_diff_density_rms 0.335
_refine_ls_extinction_method none
_refine_ls_goodness_of_fit_ref 1.040
_refine_ls_hydrogen_treatment constr
_refine_ls_matrix_type full
_refine_ls_number_parameters 304
_refine_ls_number_reflns 11894
_refine_ls_number_restraints 6
_refine_ls_restrained_S_all 1.039
_refine_ls_R_factor_all 0.0824
_refine_ls_R_factor_gt 0.0685
_refine_ls_shift/su_max 0.000
_refine_ls_shift/su_mean 0.000
_refine_ls_structure_factor_coef Fsqd
_refine_ls_weighting_details 'w=1/[\s^2^(Fo^2^)+(0.1433P)^2^+4.0359P] where P=(Fo^2^+2Fc^2^)/3'
_refine_ls_weighting_scheme calc
_refine_ls_wR_factor_gt 0.1938
_refine_ls_wR_factor_ref 0.2022
_reflns_Friedel_coverage 0.000
_reflns_number_gt 9405
_reflns_number_total 11894
_reflns_threshold_expression 'I > 2\s(I)'
_cod_data_source_file c6ra26779c2.cif
_cod_data_source_block Compound_6_as_v
_cod_original_cell_volume 1544.46(18)
_cod_database_code 7227637
_shelxl_version_number 2013-4
_shelx_space_group_comment
;
The symmetry employed for this shelxl refinement is uniquely defined
by the following loop, which should always be used as a source of
symmetry information in preference to the above space-group names.
They are only intended as comments.
;
_diffrn_oxdiff_twin_integration_method simultaneous
_olex2_refinement_description
;
1. Twinned data refinement
 Scales: 0.4621(16) 0.5379(16)
2. Fixed Uiso
 At 1.2 times of:
  All C(H) groups
 At 1.5 times of:
  All C(H,H,H) groups
3. Uiso/Uaniso restraints and constraints
C8' \\sim C9': within 2A with sigma of 0.001 and sigma for terminal atoms of
0.01
Uanis(N12') = Uanis(O11')
Uanis(C3') = Uanis(C2')
Uanis(N12) = Uanis(O11) = Uanis(Cd13)
Uanis(C13) = Uanis(C3) = Uanis(C2)
Uanis(N1) = Uanis(C4)
Uanis(C6) = Uanis(C9)
Uanis(C7') = Uanis(C8') = Uanis(C6') = Uanis(C9')
Uanis(C18) = Uanis(C17) = Uanis(C16)
4.a Aromatic/amide H refined with riding coordinates:
 C6(H6), C7(H7), C8(H8), C9(H9), C14(H14), C15(H15), C16(H16), C17(H17),
 C18(H18), C6'(H6'), C7'(H7'), C8'(H8'), C9'(H9'), C14'(H14'), C15'(H15'),
 C16'(H16'), C17'(H17'), C18'(H18')
4.b Idealised Me refined as rotating group:
 C10(H10A,H10B,H10C), C10'(H10D,H10E,H10F)
;
_olex2_submission_special_instructions 'No special instructions were received'

loop_
_space_group_symop_operation_xyz
'x, y, z'
'-x, -y, -z'

loop_
_atom_site_label
_atom_site_type_symbol
_atom_site_fract_x
_atom_site_fract_y
_atom_site_fract_z
_atom_site_U_iso_or_equiv
_atom_site_adp_type
_atom_site_occupancy
_atom_site_site_symmetry_order
_atom_site_calc_flag
_atom_site_refinement_flags_posn
_atom_site_refinement_flags_adp
N1 N 0.4616(16) 0.0796(11) 0.0937(5) 0.014(2) Uani 1 1 d . .
C2 C 0.5496(19) 0.1970(13) 0.0804(7) 0.0130(17) Uani 1 1 d . .
C3 C 0.6800(18) 0.2733(13) 0.1438(6) 0.0130(17) Uani 1 1 d . .
C4 C 0.6504(19) 0.1822(13) 0.1947(6) 0.014(2) Uani 1 1 d . .
C5 C 0.5198(19) 0.0690(13) 0.1629(6) 0.015(3) Uani 1 1 d . .
C6 C 0.4652(19) -0.0345(14) 0.1955(7) 0.016(2) Uani 1 1 d . .
H6 H 0.3763 -0.1111 0.1725 0.020 Uiso 1 1 calc R .
C7 C 0.542(2) -0.0254(14) 0.2630(7) 0.020(3) Uani 1 1 d . .
H7 H 0.5033 -0.0962 0.2869 0.024 Uiso 1 1 calc R .
C8 C 0.674(2) 0.0839(14) 0.2959(7) 0.019(3) Uani 1 1 d . .
H8 H 0.7268 0.0865 0.3420 0.023 Uiso 1 1 calc R .
C9 C 0.7337(19) 0.1939(14) 0.2631(7) 0.016(2) Uani 1 1 d . .
H9 H 0.8241 0.2702 0.2860 0.020 Uiso 1 1 calc R .
C10 C 0.323(2) -0.0206(13) 0.0477(7) 0.019(3) Uani 1 1 d . .
H10A H 0.3777 -0.0898 0.0412 0.029 Uiso 1 1 calc GR .
H10B H 0.2935 0.0102 0.0044 0.029 Uiso 1 1 calc GR .
H10C H 0.2021 -0.0506 0.0662 0.029 Uiso 1 1 calc GR .
O11 O 0.5251(12) 0.2376(8) 0.0256(4) 0.0117(3) Uani 1 1 d . .
N12 N 0.7847(15) 0.3824(10) 0.1377(5) 0.0117(3) Uani 1 1 d . .
Cd13 Cd 0.73121(13) 0.44946(9) 0.02577(4) 0.0117(3) Uani 1 1 d . .
C13 C 0.9107(18) 0.4683(13) 0.1928(6) 0.0130(17) Uani 1 1 d . .
Br14 Br 0.50292(19) 0.55889(13) 0.09139(6) 0.0155(3) Uani 1 1 d . .
C14 C 0.841(2) 0.4901(13) 0.2515(7) 0.018(3) Uani 1 1 d . .
H14 H 0.7100 0.4468 0.2557 0.021 Uiso 1 1 calc R .
Br15 Br 1.01877(19) 0.66432(13) 0.02747(7) 0.0156(3) Uani 1 1 d . .
C15 C 0.965(2) 0.5765(15) 0.3038(7) 0.029(4) Uani 1 1 d . .
H15 H 0.9209 0.5902 0.3448 0.034 Uiso 1 1 calc R .
C16 C 1.154(2) 0.6431(14) 0.2962(7) 0.0223(19) Uani 1 1 d . .
H16 H 1.2378 0.7051 0.3308 0.027 Uiso 1 1 calc R .
C17 C 1.218(2) 0.6173(14) 0.2375(7) 0.0223(19) Uani 1 1 d . .
H17 H 1.3492 0.6584 0.2328 0.027 Uiso 1 1 calc R .
C18 C 1.093(2) 0.5322(14) 0.1853(8) 0.0223(19) Uani 1 1 d . .
H18 H 1.1370 0.5188 0.1441 0.027 Uiso 1 1 calc R .
N1' N -0.0215(15) -0.0707(10) 0.2436(5) 0.011(2) Uani 1 1 d . .
C2' C 0.0617(18) -0.0399(12) 0.3089(6) 0.010(2) Uani 1 1 d . .
Cd13' Cd 0.23468(13) 0.00737(9) 0.46187(4) 0.0136(3) Uani 1 1 d . .
C3' C 0.1901(18) 0.0977(12) 0.3168(6) 0.010(2) Uani 1 1 d . .
Br14' Br 0.51195(19) 0.12492(13) 0.56689(6) 0.0173(3) Uani 1 1 d . .
C4' C 0.1632(19) 0.1389(13) 0.2488(6) 0.014(3) Uani 1 1 d . .
Br15' Br 0.00145(19) 0.16357(13) 0.47929(7) 0.0182(4) Uani 1 1 d . .
C5' C 0.0317(19) 0.0313(13) 0.2064(7) 0.014(3) Uani 1 1 d . .
C6' C -0.023(2) 0.0360(14) 0.1391(6) 0.0165(8) Uani 1 1 d . .
H6' H -0.1124 -0.0356 0.1116 0.020 Uiso 1 1 calc R .
C7' C 0.0518(19) 0.1451(13) 0.1118(7) 0.0165(8) Uani 1 1 d . .
H7' H 0.0155 0.1486 0.0650 0.020 Uiso 1 1 calc R .
C8' C 0.1839(19) 0.2532(14) 0.1533(6) 0.0165(8) Uani 1 1 d . U
H8' H 0.2362 0.3283 0.1341 0.020 Uiso 1 1 calc R .
C9' C 0.2368(19) 0.2482(14) 0.2229(6) 0.0165(8) Uani 1 1 d . U
H9' H 0.3224 0.3201 0.2512 0.020 Uiso 1 1 calc R .
C10' C -0.153(2) -0.1934(14) 0.2154(7) 0.021(3) Uani 1 1 d . .
H10D H -0.1763 -0.2473 0.2514 0.032 Uiso 1 1 calc GR .
H10E H -0.0941 -0.2311 0.1823 0.032 Uiso 1 1 calc GR .
H10F H -0.2773 -0.1849 0.1934 0.032 Uiso 1 1 calc GR .
O11' O 0.0416(13) -0.1022(8) 0.3562(4) 0.0134(16) Uani 1 1 d . .
N12' N 0.2925(16) 0.1433(10) 0.3738(5) 0.0134(16) Uani 1 1 d . .
C13' C 0.4111(19) 0.2731(13) 0.3902(6) 0.014(3) Uani 1 1 d . .
C14' C 0.330(2) 0.3686(14) 0.3799(7) 0.020(3) Uani 1 1 d . .
H14' H 0.1974 0.3501 0.3592 0.024 Uiso 1 1 calc R .
C15' C 0.447(2) 0.4943(14) 0.4005(7) 0.024(4) Uani 1 1 d . .
H15' H 0.3923 0.5608 0.3942 0.029 Uiso 1 1 calc R .
C16' C 0.634(3) 0.5197(16) 0.4288(8) 0.031(4) Uani 1 1 d . .
H16' H 0.7114 0.6046 0.4422 0.037 Uiso 1 1 calc R .
C17' C 0.717(2) 0.4219(16) 0.4392(7) 0.026(4) Uani 1 1 d . .
H17' H 0.8517 0.4402 0.4582 0.031 Uiso 1 1 calc R .
C18' C 0.599(2) 0.2984(13) 0.4207(6) 0.016(3) Uani 1 1 d . .
H18' H 0.6501 0.2312 0.4298 0.019 Uiso 1 1 calc R .

loop_
_atom_site_aniso_label
_atom_site_aniso_U_11
_atom_site_aniso_U_22
_atom_site_aniso_U_33
_atom_site_aniso_U_23
_atom_site_aniso_U_13
_atom_site_aniso_U_12
N1 0.014(5) 0.021(5) 0.012(4) 0.006(4) 0.006(4) 0.009(4)
C2 0.010(4) 0.016(4) 0.017(4) 0.005(3) 0.001(3) 0.009(3)
C3 0.010(4) 0.016(4) 0.017(4) 0.005(3) 0.001(3) 0.009(3)
C4 0.014(5) 0.021(5) 0.012(4) 0.006(4) 0.006(4) 0.009(4)
C5 0.012(7) 0.022(8) 0.012(7) 0.001(6) -0.002(5) 0.011(6)
C6 0.007(5) 0.023(6) 0.021(5) 0.003(4) 0.002(4) 0.006(4)
C7 0.021(8) 0.029(9) 0.022(8) 0.020(7) 0.017(7) 0.014(7)
C8 0.024(8) 0.026(9) 0.019(7) 0.014(7) 0.015(6) 0.016(7)
C9 0.007(5) 0.023(6) 0.021(5) 0.003(4) 0.002(4) 0.006(4)
C10 0.020(8) 0.017(8) 0.020(8) 0.006(6) 0.006(6) 0.003(6)
O11 0.0085(5) 0.0168(6) 0.0123(5) 0.0082(4) 0.0020(4) 0.0062(4)
N12 0.0085(5) 0.0168(6) 0.0123(5) 0.0082(4) 0.0020(4) 0.0062(4)
Cd13 0.0085(5) 0.0168(6) 0.0123(5) 0.0082(4) 0.0020(4) 0.0062(4)
C13 0.010(4) 0.016(4) 0.017(4) 0.005(3) 0.001(3) 0.009(3)
Br14 0.0106(7) 0.0224(8) 0.0152(7) 0.0045(6) 0.0007(5) 0.0078(6)
C14 0.025(8) 0.013(8) 0.018(7) 0.008(6) 0.007(6) 0.006(6)
Br15 0.0116(7) 0.0142(7) 0.0228(7) 0.0060(6) 0.0041(6) 0.0056(6)
C15 0.042(10) 0.032(10) 0.018(8) 0.010(7) 0.001(7) 0.021(8)
C16 0.016(5) 0.016(5) 0.028(5) 0.002(4) -0.009(4) 0.001(4)
C17 0.016(5) 0.016(5) 0.028(5) 0.002(4) -0.009(4) 0.001(4)
C18 0.016(5) 0.016(5) 0.028(5) 0.002(4) -0.009(4) 0.001(4)
N1' 0.013(6) 0.010(6) 0.005(5) -0.003(5) -0.002(4) 0.000(5)
C2' 0.008(5) 0.010(5) 0.018(5) 0.007(4) 0.004(4) 0.007(4)
Cd13' 0.0102(5) 0.0208(6) 0.0116(5) 0.0079(4) -0.0004(4) 0.0071(4)
C3' 0.008(5) 0.010(5) 0.018(5) 0.007(4) 0.004(4) 0.007(4)
Br14' 0.0137(7) 0.0248(8) 0.0138(7) 0.0008(6) -0.0024(5) 0.0090(6)
C4' 0.013(7) 0.024(8) 0.012(7) 0.008(6) 0.007(6) 0.012(6)
Br15' 0.0128(7) 0.0219(8) 0.0219(8) 0.0085(6) 0.0024(6) 0.0073(6)
C5' 0.013(7) 0.012(7) 0.022(7) 0.006(6) 0.009(6) 0.006(6)
C6' 0.0152(14) 0.0275(14) 0.0149(14) 0.0090(13) 0.0071(13) 0.0149(13)
C7' 0.0152(14) 0.0275(14) 0.0149(14) 0.0090(13) 0.0071(13) 0.0149(13)
C8' 0.0152(14) 0.0275(14) 0.0149(14) 0.0090(13) 0.0071(13) 0.0149(13)
C9' 0.0152(14) 0.0275(14) 0.0149(14) 0.0090(13) 0.0071(13) 0.0149(13)
C10' 0.023(8) 0.030(9) 0.015(7) 0.003(6) -0.003(6) 0.016(7)
O11' 0.014(4) 0.012(4) 0.016(4) 0.000(3) 0.001(3) 0.008(3)
N12' 0.014(4) 0.012(4) 0.016(4) 0.000(3) 0.001(3) 0.008(3)
C13' 0.014(7) 0.016(8) 0.016(7) 0.003(6) 0.003(6) 0.008(6)
C14' 0.020(8) 0.025(9) 0.013(7) 0.003(6) -0.001(6) 0.004(7)
C15' 0.042(10) 0.021(9) 0.014(7) 0.007(6) 0.010(7) 0.014(7)
C16' 0.039(11) 0.020(9) 0.028(9) -0.004(7) 0.010(8) -0.002(7)
C17' 0.008(7) 0.047(11) 0.016(8) 0.000(7) -0.002(6) 0.000(7)
C18' 0.020(8) 0.014(8) 0.011(7) 0.005(6) 0.002(6) 0.003(6)

loop_
_atom_type_symbol
_atom_type_description
_atom_type_scat_dispersion_real
_atom_type_scat_dispersion_imag
_atom_type_scat_source
C C 0.0033 0.0016 'International Tables Vol C Tables 4.2.6.8 and 6.1.1.4'
H H 0.0000 0.0000 'International Tables Vol C Tables 4.2.6.8 and 6.1.1.4'
Br Br -0.2901 2.4595 'International Tables Vol C Tables 4.2.6.8 and 6.1.1.4'
Cd Cd -0.8075 1.2024 'International Tables Vol C Tables 4.2.6.8 and 6.1.1.4'
N N 0.0061 0.0033 'International Tables Vol C Tables 4.2.6.8 and 6.1.1.4'
O O 0.0106 0.0060 'International Tables Vol C Tables 4.2.6.8 and 6.1.1.4'

loop_
_exptl_crystal_face_index_h
_exptl_crystal_face_index_k
_exptl_crystal_face_index_l
_exptl_crystal_face_perp_dist
_exptl_oxdiff_crystal_face_indexfrac_h
_exptl_oxdiff_crystal_face_indexfrac_k
_exptl_oxdiff_crystal_face_indexfrac_l
_exptl_oxdiff_crystal_face_x
_exptl_oxdiff_crystal_face_y
_exptl_oxdiff_crystal_face_z
-1 -12 -11 0.0115 -1.2426 -12.2607 -11.0808 -0.9967 -0.0806 -0.0091
-2 -7 26 0.1269 -1.6464 -6.7584 26.1910 -0.0326 0.4687 -0.8828
-8 10 -10 0.0853 -8.3663 9.5062 -9.9693 0.0803 -0.9956 -0.0477
10 -7 -4 0.1032 10.1459 -6.6041 -3.6422 -0.0640 0.8342 0.5477
10 -8 3 0.0969 9.6679 -8.2213 2.6909 -0.0741 0.9410 0.3301
1 12 12 0.0279 0.8818 12.0898 12.4631 0.9955 0.0809 -0.0497
-1 8 -25 0.1257 -0.5033 8.2723 -25.2041 0.0570 -0.6436 0.7633

loop_
_geom_angle_atom_site_label_1
_geom_angle_atom_site_label_2
_geom_angle_atom_site_label_3
_geom_angle
_geom_angle_site_symmetry_1
_geom_angle_site_symmetry_3
C2 N1 C5 109.7(12) . .
C2 N1 C10 126.9(11) . .
C5 N1 C10 123.3(11) . .
N1 C2 C3 109.4(11) . .
O11 C2 N1 125.7(13) . .
O11 C2 C3 124.9(12) . .
C4 C3 C2 102.9(11) . .
N12 C3 C2 116.6(11) . .
N12 C3 C4 140.2(13) . .
C5 C4 C3 108.0(11) . .
C5 C4 C9 120.6(12) . .
C9 C4 C3 131.3(13) . .
C4 C5 N1 110.0(11) . .
C6 C5 N1 127.5(13) . .
C6 C5 C4 122.5(12) . .
C5 C6 H6 120.9 . .
C5 C6 C7 118.3(14) . .
C7 C6 H6 120.9 . .
C6 C7 H7 119.5 . .
C8 C7 C6 121.0(13) . .
C8 C7 H7 119.5 . .
C7 C8 H8 119.0 . .
C7 C8 C9 122.1(13) . .
C9 C8 H8 119.0 . .
C4 C9 C8 115.6(13) . .
C4 C9 H9 122.2 . .
C8 C9 H9 122.2 . .
N1 C10 H10A 109.5 . .
N1 C10 H10B 109.5 . .
N1 C10 H10C 109.5 . .
H10A C10 H10B 109.5 . .
H10A C10 H10C 109.5 . .
H10B C10 H10C 109.5 . .
C2 O11 Cd13 112.9(8) . .
C3 N12 Cd13 115.2(9) . .
C3 N12 C13 123.8(11) . .
C13 N12 Cd13 120.7(8) . .
O11 Cd13 N12 70.2(3) . .
O11 Cd13 Br14 84.2(2) . 2_665
O11 Cd13 Br14 94.7(2) . .
O11 Cd13 Br15 84.8(2) . 2_765
O11 Cd13 Br15 168.5(2) . .
N12 Cd13 Br14 150.6(2) . 2_665
N12 Cd13 Br14 79.0(3) . .
N12 Cd13 Br15 95.3(3) . 2_765
N12 Cd13 Br15 106.0(3) . .
Br14 Cd13 Br14 89.34(5) 2_665 .
Br14 Cd13 Br15 96.50(5) 2_665 2_765
Br14 Cd13 Br15 174.06(5) . 2_765
Br15 Cd13 Br14 101.85(5) . 2_665
Br15 Cd13 Br14 95.16(5) . .
Br15 Cd13 Br15 84.75(5) . 2_765
C14 C13 N12 120.0(11) . .
C18 C13 N12 118.9(12) . .
C18 C13 C14 121.0(14) . .
Cd13 Br14 Cd13 90.66(5) 2_665 .
C13 C14 H14 120.5 . .
C15 C14 C13 118.9(13) . .
C15 C14 H14 120.5 . .
Cd13 Br15 Cd13 95.25(5) . 2_765
C14 C15 H15 119.9 . .
C14 C15 C16 120.2(14) . .
C16 C15 H15 119.9 . .
C15 C16 H16 120.6 . .
C17 C16 C15 118.8(14) . .
C17 C16 H16 120.6 . .
C16 C17 H17 119.6 . .
C16 C17 C18 120.8(14) . .
C18 C17 H17 119.6 . .
C13 C18 C17 120.2(15) . .
C13 C18 H18 119.9 . .
C17 C18 H18 119.9 . .
C2' N1' C5' 111.8(11) . .
C2' N1' C10' 124.2(11) . .
C5' N1' C10' 124.1(11) . .
N1' C2' C3' 107.0(10) . .
O11' C2' N1' 129.9(12) . .
O11' C2' C3' 123.1(12) . .
Br14' Cd13' Br14' 85.79(5) . 2_656
Br14' Cd13' Br15' 94.55(5) . .
Br14' Cd13' Br15' 172.31(5) 2_656 .
Br15' Cd13' Br14' 98.97(5) 2_556 2_656
Br15' Cd13' Br14' 100.67(5) 2_556 .
Br15' Cd13' Br15' 88.52(5) 2_556 .
O11' Cd13' Br14' 83.7(2) . 2_656
O11' Cd13' Br14' 167.9(2) . .
O11' Cd13' Br15' 87.0(2) . 2_556
O11' Cd13' Br15' 95.1(2) . .
O11' Cd13' N12' 70.4(3) . .
N12' Cd13' Br14' 104.8(3) . .
N12' Cd13' Br14' 95.9(3) . 2_656
N12' Cd13' Br15' 151.3(3) . 2_556
N12' Cd13' Br15' 76.6(3) . .
C4' C3' C2' 105.4(11) . .
N12' C3' C2' 117.4(11) . .
N12' C3' C4' 137.1(12) . .
Cd13' Br14' Cd13' 94.21(5) . 2_656
C5' C4' C3' 105.4(11) . .
C9' C4' C3' 134.0(13) . .
C9' C4' C5' 120.6(12) . .
Cd13' Br15' Cd13' 91.48(5) 2_556 .
N1' C5' C4' 110.4(11) . .
C6' C5' N1' 128.6(13) . .
C6' C5' C4' 120.9(12) . .
C5' C6' H6' 120.3 . .
C5' C6' C7' 119.5(14) . .
C7' C6' H6' 120.3 . .
C6' C7' H7' 119.9 . .
C6' C7' C8' 120.3(12) . .
C8' C7' H7' 119.9 . .
C7' C8' H8' 120.1 . .
C9' C8' C7' 119.8(13) . .
C9' C8' H8' 120.1 . .
C4' C9' C8' 118.9(14) . .
C4' C9' H9' 120.5 . .
C8' C9' H9' 120.5 . .
N1' C10' H10D 109.5 . .
N1' C10' H10E 109.5 . .
N1' C10' H10F 109.5 . .
H10D C10' H10E 109.5 . .
H10D C10' H10F 109.5 . .
H10E C10' H10F 109.5 . .
C2' O11' Cd13' 113.8(8) . .
C3' N12' Cd13' 115.0(9) . .
C3' N12' C13' 123.8(11) . .
C13' N12' Cd13' 120.4(8) . .
C14' C13' N12' 120.7(12) . .
C18' C13' N12' 118.4(12) . .
C18' C13' C14' 120.7(14) . .
C13' C14' H14' 120.4 . .
C13' C14' C15' 119.3(14) . .
C15' C14' H14' 120.4 . .
C14' C15' H15' 119.9 . .
C16' C15' C14' 120.2(15) . .
C16' C15' H15' 119.9 . .
C15' C16' H16' 119.6 . .
C15' C16' C17' 120.7(15) . .
C17' C16' H16' 119.6 . .
C16' C17' H17' 120.8 . .
C18' C17' C16' 118.4(14) . .
C18' C17' H17' 120.8 . .
C13' C18' C17' 120.6(14) . .
C13' C18' H18' 119.7 . .
C17' C18' H18' 119.7 . .

loop_
_geom_bond_atom_site_label_1
_geom_bond_atom_site_label_2
_geom_bond_distance
_geom_bond_site_symmetry_2
N1 C2 1.348(17) .
N1 C5 1.423(16) .
N1 C10 1.435(18) .
C2 C3 1.514(19) .
C2 O11 1.234(15) .
C3 C4 1.492(17) .
C3 N12 1.260(17) .
C4 C5 1.39(2) .
C4 C9 1.407(18) .
C5 C6 1.359(19) .
C6 H6 0.9500 .
C6 C7 1.381(19) .
C7 H7 0.9500 .
C7 C8 1.37(2) .
C8 H8 0.9500 .
C8 C9 1.424(18) .
C9 H9 0.9500 .
C10 H10A 0.9800 .
C10 H10B 0.9800 .
C10 H10C 0.9800 .
O11 Cd13 2.407(9) .
N12 Cd13 2.445(10) .
N12 C13 1.428(18) .
Cd13 Br14 2.7624(16) .
Cd13 Br14 2.6828(15) 2_665
Cd13 Br15 2.6792(16) .
Cd13 Br15 2.7977(16) 2_765
C13 C14 1.393(19) .
C13 C18 1.346(19) .
Br14 Cd13 2.6828(15) 2_665
C14 H14 0.9500 .
C14 C15 1.39(2) .
Br15 Cd13 2.7977(16) 2_765
C15 H15 0.9500 .
C15 C16 1.40(2) .
C16 H16 0.9500 .
C16 C17 1.38(2) .
C17 H17 0.9500 .
C17 C18 1.39(2) .
C18 H18 0.9500 .
N1' C2' 1.344(16) .
N1' C5' 1.401(16) .
N1' C10' 1.446(18) .
C2' C3' 1.533(18) .
C2' O11' 1.222(14) .
Cd13' Br14' 2.7780(16) 2_656
Cd13' Br14' 2.6649(17) .
Cd13' Br15' 2.6472(16) 2_556
Cd13' Br15' 2.8080(17) .
Cd13' O11' 2.406(9) .
Cd13' N12' 2.424(10) .
C3' C4' 1.484(17) .
C3' N12' 1.260(17) .
Br14' Cd13' 2.7780(16) 2_656
C4' C5' 1.43(2) .
C4' C9' 1.358(19) .
Br15' Cd13' 2.6473(16) 2_556
C5' C6' 1.369(18) .
C6' H6' 0.9500 .
C6' C7' 1.374(19) .
C7' H7' 0.9500 .
C7' C8' 1.43(2) .
C8' H8' 0.9500 .
C8' C9' 1.413(17) .
C9' H9' 0.9500 .
C10' H10D 0.9800 .
C10' H10E 0.9800 .
C10' H10F 0.9800 .
N12' C13' 1.443(18) .
C13' C14' 1.376(19) .
C13' C18' 1.348(19) .
C14' H14' 0.9500 .
C14' C15' 1.41(2) .
C15' H15' 0.9500 .
C15' C16' 1.33(2) .
C16' H16' 0.9500 .
C16' C17' 1.41(2) .
C17' H17' 0.9500 .
C17' C18' 1.39(2) .
C18' H18' 0.9500 .

loop_
_diffrn_oxdiff_twin_id
_diffrn_oxdiff_twin_ratio
_diffrn_oxdiff_twin_reflns_isolated
_diffrn_oxdiff_twin_reflns_overlapped
1 0.4641 7961 6911
2 0.5359 7940 6911

loop_
_twin_individual_id
_twin_individual_mass_fraction_refined
1 0.4621(16)
2 0.5379(16)
